data_7107000
loop_
_publ_author_name
'Srinu Tothadi'
'Arijit Mukherjee'
'Gautam R. Desiraju'

_publ_section_title
;
 Shape and size mimicry in the design of ternary molecular solids: towards
 a robust strategy for crystal engineering
;
_journal_name_full Chem.Commun.
_journal_page_first 12080
_journal_paper_doi 10.1039/c1cc14567c
_journal_volume 47
_journal_year 2011
_chemical_formula_sum 'C46 H42 N4 O4'
_chemical_formula_weight 714.84
_chemical_name_systematic
;
?
;
_space_group_IT_number 15
_symmetry_cell_setting monoclinic
_symmetry_space_group_name_Hall '-C 2yc'
_symmetry_space_group_name_H-M 'C 1 2/c 1'
_atom_sites_solution_hydrogens geom
_atom_sites_solution_primary direct
_atom_sites_solution_secondary difmap
_audit_creation_method SHELXL-97
_cell_angle_alpha 90.00
_cell_angle_beta 101.93(3)
_cell_angle_gamma 90.00
_cell_formula_units_Z 4
_cell_length_a 26.380(5)
_cell_length_b 7.5320(15)
_cell_length_c 19.030(4)
_cell_measurement_reflns_used 3008
_cell_measurement_temperature 150(2)
_cell_measurement_theta_max 27.5
_cell_measurement_theta_min 2.1
_cell_volume 3699.5(13)
_computing_cell_refinement 'CrystalClear-SM Expert 2.0 rc14 (Rigaku, 2009)'
_computing_data_collection 'CrystalClear-SM Expert 2.0 rc14 (Rigaku, 2009)'
_computing_data_reduction 'CrystalClear-SM Expert 2.0 rc14 (Rigaku, 2009)'
_computing_structure_refinement 'SHELXL-97 (Sheldrick, 1997)'
_computing_structure_solution 'SHELXS-97 (Sheldrick, 1990)'
_diffrn_ambient_temperature 150(2)
_diffrn_measured_fraction_theta_full 0.996
_diffrn_measured_fraction_theta_max 0.996
_diffrn_measurement_device 'XtaLABmini: Fixed Chi 2 circle'
_diffrn_measurement_device_type 'Rigaku Mercury375R (2x2 bin mode)'
_diffrn_measurement_method 'profile data from \w-scans'
_diffrn_radiation_monochromator graphite
_diffrn_radiation_source 'fine-focus sealed tube'
_diffrn_radiation_type MoK\a
_diffrn_radiation_wavelength 0.71073
_diffrn_reflns_av_R_equivalents 0.0962
_diffrn_reflns_av_sigmaI/netI 0.0823
_diffrn_reflns_limit_h_max 34
_diffrn_reflns_limit_h_min -34
_diffrn_reflns_limit_k_max 9
_diffrn_reflns_limit_k_min -9
_diffrn_reflns_limit_l_max 24
_diffrn_reflns_limit_l_min -24
_diffrn_reflns_number 18432
_diffrn_reflns_theta_full 27.61
_diffrn_reflns_theta_max 27.61
_diffrn_reflns_theta_min 1.58
_exptl_absorpt_coefficient_mu 0.083
_exptl_absorpt_correction_T_max 0.9757
_exptl_absorpt_correction_T_min 0.9677
_exptl_absorpt_correction_type multi-scan
_exptl_absorpt_process_details 'Jacobson, R. (1998) Private communication'
_exptl_crystal_colour colourless
_exptl_crystal_density_diffrn 1.283
_exptl_crystal_density_method 'not measured'
_exptl_crystal_description block
_exptl_crystal_F_000 1512
_exptl_crystal_size_max 0.40
_exptl_crystal_size_mid 0.30
_exptl_crystal_size_min 0.30
_refine_diff_density_max 0.243
_refine_diff_density_min -0.269
_refine_diff_density_rms 0.067
_refine_ls_extinction_method none
_refine_ls_goodness_of_fit_ref 1.169
_refine_ls_hydrogen_treatment constr
_refine_ls_matrix_type full
_refine_ls_number_parameters 245
_refine_ls_number_reflns 4281
_refine_ls_number_restraints 0
_refine_ls_restrained_S_all 1.169
_refine_ls_R_factor_all 0.1258
_refine_ls_R_factor_gt 0.0878
_refine_ls_shift/su_max 0.036
_refine_ls_shift/su_mean 0.001
_refine_ls_structure_factor_coef Fsqd
_refine_ls_weighting_details 'calc w=1/[\s^2^(Fo^2^)+(0.1120P)^2^+2.0269P] where P=(Fo^2^+2Fc^2^)/3'
_refine_ls_weighting_scheme calc
_refine_ls_wR_factor_gt 0.2210
_refine_ls_wR_factor_ref 0.2559
_reflns_number_gt 2962
_reflns_number_total 4281
_reflns_threshold_expression >2\s(I)
_cod_data_source_file c1cc14567c.txt
_cod_data_source_block 26dht-44bp-bp-221dioxane1N8
_cod_original_sg_symbol_H-M 'C 2/c'
_cod_database_code 7107000

loop_
_symmetry_equiv_pos_as_xyz
'x, y, z'
'-x, y, -z+1/2'
'x+1/2, y+1/2, z'
'-x+1/2, y+1/2, -z+1/2'
'-x, -y, -z'
'x, -y, z-1/2'
'-x+1/2, -y+1/2, -z'
'x+1/2, -y+1/2, z-1/2'

loop_
_atom_site_label
_atom_site_type_symbol
_atom_site_fract_x
_atom_site_fract_y
_atom_site_fract_z
_atom_site_U_iso_or_equiv
_atom_site_adp_type
_atom_site_occupancy
_atom_site_symmetry_multiplicity
_atom_site_calc_flag
_atom_site_refinement_flags
C11 C -0.02807(15) 0.8652(5) 0.3309(2) 0.0506(9) Uani 1 1 d .
H4 H -0.0622 0.8328 0.3077 0.061 Uiso 1 1 calc R
C14 C 0.06984(16) 0.9596(5) 0.4001(2) 0.0569(10) Uani 1 1 d .
H21 H 0.1037 0.9932 0.4243 0.068 Uiso 1 1 calc R
C15 C 0.05703(14) 0.9655(5) 0.3262(2) 0.0489(9) Uani 1 1 d .
H1 H 0.0821 1.0023 0.2999 0.059 Uiso 1 1 calc R
C16 C 0.00719(13) 0.9174(4) 0.28957(18) 0.0412(8) Uani 1 1 d .
C17 C 0.03451(16) 0.9060(5) 0.4392(2) 0.0555(10) Uani 1 1 d .
H2 H 0.0440 0.9013 0.4902 0.067 Uiso 1 1 calc R
C18 C -0.01444(17) 0.8594(5) 0.4051(2) 0.0602(11) Uani 1 1 d .
H3 H -0.0391 0.8231 0.4322 0.072 Uiso 1 1 calc R
N1 N 0.06735(12) 0.4180(4) 0.43144(15) 0.0438(7) Uani 1 1 d .
C2 C 0.01412(12) 0.4251(4) 0.28832(15) 0.0316(7) Uani 1 1 d .
C5 C -0.01081(13) 0.3779(4) 0.34335(16) 0.0370(7) Uani 1 1 d .
H14 H -0.0465 0.3475 0.3329 0.044 Uiso 1 1 calc R
C6 C 0.01696(14) 0.3757(5) 0.41306(17) 0.0437(8) Uani 1 1 d .
H13 H -0.0005 0.3425 0.4500 0.052 Uiso 1 1 calc R
C8 C 0.09079(14) 0.4645(4) 0.37858(18) 0.0421(8) Uani 1 1 d .
H15 H 0.1265 0.4953 0.3907 0.050 Uiso 1 1 calc R
C12 C 0.06609(13) 0.4704(4) 0.30720(17) 0.0378(7) Uani 1 1 d .
H16 H 0.0845 0.5050 0.2715 0.045 Uiso 1 1 calc R
N2 N 0.29364(10) 0.6183(3) 0.11464(14) 0.0370(6) Uani 1 1 d .
C19 C 0.25954(12) 0.3270(4) 0.02403(15) 0.0313(7) Uani 1 1 d .
C20 C 0.25835(13) 0.3246(4) 0.09638(16) 0.0381(7) Uani 1 1 d .
H19 H 0.2462 0.2222 0.1169 0.046 Uiso 1 1 calc R
C21 C 0.27931(14) 0.4800(4) -0.00109(17) 0.0424(8) Uani 1 1 d .
H20 H 0.2815 0.4885 -0.0502 0.051 Uiso 1 1 calc R
C22 C 0.29571(14) 0.6191(4) 0.04477(18) 0.0426(8) Uani 1 1 d .
H17 H 0.3093 0.7214 0.0260 0.051 Uiso 1 1 calc R
C23 C 0.27474(13) 0.4707(4) 0.13876(17) 0.0389(7) Uani 1 1 d .
H18 H 0.2725 0.4662 0.1879 0.047 Uiso 1 1 calc R
O1 O 0.19193(9) 0.4105(3) 0.29361(11) 0.0380(6) Uani 1 1 d .
H8 H 0.1957 0.3037 0.3254 0.057 Uiso 1 1 d R
O2 O 0.12923(9) 0.6452(3) 0.06275(12) 0.0441(6) Uani 1 1 d .
H12 H 0.1105 0.6096 0.0191 0.066 Uiso 1 1 d R
C1 C 0.16904(11) 0.3786(4) 0.22293(15) 0.0314(7) Uani 1 1 d .
C3 C 0.16026(11) 0.5255(4) 0.17789(16) 0.0312(7) Uani 1 1 d .
C4 C 0.13756(12) 0.4989(4) 0.10617(16) 0.0325(7) Uani 1 1 d .
C7 C 0.15527(12) 0.2073(4) 0.19746(17) 0.0356(7) Uani 1 1 d .
H9 H 0.1610 0.1081 0.2289 0.043 Uiso 1 1 calc R
C9 C 0.12432(12) 0.3287(4) 0.07936(17) 0.0359(7) Uani 1 1 d .
H11 H 0.1094 0.3119 0.0299 0.043 Uiso 1 1 calc R
C10 C 0.13308(12) 0.1857(4) 0.12525(17) 0.0366(7) Uani 1 1 d .
H10 H 0.1238 0.0700 0.1072 0.044 Uiso 1 1 calc R
C13 C 0.17595(13) 0.7086(4) 0.20697(18) 0.0408(8) Uani 1 1 d .
H5 H 0.1651 0.7969 0.1690 0.061 Uiso 1 1 calc R
H6 H 0.2137 0.7134 0.2234 0.061 Uiso 1 1 calc R
H7 H 0.1593 0.7342 0.2473 0.061 Uiso 1 1 calc R

loop_
_atom_site_aniso_label
_atom_site_aniso_U_11
_atom_site_aniso_U_22
_atom_site_aniso_U_33
_atom_site_aniso_U_23
_atom_site_aniso_U_13
_atom_site_aniso_U_12
C11 0.045(2) 0.0380(18) 0.068(3) 0.0072(17) 0.0114(18) -0.0013(16)
C14 0.049(2) 0.050(2) 0.067(3) 0.000(2) 0.0006(19) 0.0091(18)
C15 0.044(2) 0.0396(19) 0.063(2) 0.0034(17) 0.0103(17) 0.0034(15)
C16 0.0367(18) 0.0289(16) 0.057(2) 0.0019(14) 0.0078(15) 0.0019(13)
C17 0.059(2) 0.052(2) 0.052(2) 0.0103(18) 0.0041(19) 0.0062(19)
C18 0.064(3) 0.055(2) 0.063(3) 0.016(2) 0.014(2) 0.004(2)
N1 0.0515(18) 0.0420(16) 0.0346(15) -0.0066(12) 0.0012(12) 0.0002(13)
C2 0.0395(17) 0.0255(14) 0.0285(15) -0.0035(11) 0.0041(12) 0.0005(12)
C5 0.0415(18) 0.0386(17) 0.0309(16) 0.0000(13) 0.0071(13) 0.0006(14)
C6 0.051(2) 0.0464(19) 0.0331(17) -0.0011(14) 0.0074(15) -0.0015(16)
C8 0.0429(19) 0.0404(18) 0.0397(18) -0.0058(15) 0.0012(14) -0.0044(15)
C12 0.0396(18) 0.0356(16) 0.0367(17) -0.0003(13) 0.0042(13) -0.0025(14)
N2 0.0400(15) 0.0351(14) 0.0332(14) -0.0067(11) 0.0011(11) 0.0001(11)
C19 0.0347(16) 0.0283(15) 0.0294(15) -0.0027(12) 0.0035(12) 0.0011(12)
C20 0.0414(18) 0.0386(17) 0.0331(16) -0.0039(13) 0.0048(13) -0.0071(14)
C21 0.059(2) 0.0347(17) 0.0325(17) -0.0021(13) 0.0065(15) -0.0070(15)
C22 0.058(2) 0.0294(16) 0.0397(18) -0.0022(14) 0.0095(15) -0.0041(15)
C23 0.0380(17) 0.0433(18) 0.0344(17) -0.0054(14) 0.0052(13) -0.0035(14)
O1 0.0471(13) 0.0302(11) 0.0319(12) 0.0053(9) -0.0026(9) 0.0001(9)
O2 0.0550(15) 0.0359(12) 0.0365(12) 0.0091(9) -0.0021(10) -0.0007(10)
C1 0.0308(15) 0.0314(15) 0.0309(15) 0.0012(12) 0.0043(12) 0.0020(12)
C3 0.0303(15) 0.0274(14) 0.0348(16) 0.0018(12) 0.0042(12) 0.0022(12)
C4 0.0353(16) 0.0304(15) 0.0308(15) 0.0059(12) 0.0045(12) 0.0023(12)
C7 0.0374(17) 0.0280(15) 0.0393(17) 0.0045(13) 0.0035(13) 0.0003(13)
C9 0.0342(16) 0.0373(17) 0.0336(16) 0.0005(13) 0.0013(12) -0.0009(13)
C10 0.0378(17) 0.0304(15) 0.0404(17) -0.0016(13) 0.0051(13) -0.0016(13)
C13 0.0471(19) 0.0303(16) 0.0412(18) 0.0032(14) 0.0000(14) 0.0016(14)

loop_
_atom_type_symbol
_atom_type_description
_atom_type_scat_dispersion_real
_atom_type_scat_dispersion_imag
_atom_type_scat_source
C C 0.0033 0.0016 'International Tables Vol C Tables 4.2.6.8 and 6.1.1.4'
H H 0.0000 0.0000 'International Tables Vol C Tables 4.2.6.8 and 6.1.1.4'
N N 0.0061 0.0033 'International Tables Vol C Tables 4.2.6.8 and 6.1.1.4'
O O 0.0106 0.0060 'International Tables Vol C Tables 4.2.6.8 and 6.1.1.4'

loop_
_geom_angle_atom_site_label_1
_geom_angle_atom_site_label_2
_geom_angle_atom_site_label_3
_geom_angle
_geom_angle_site_symmetry_3
C18 C11 C16 121.5(4) .
C18 C11 H4 119.3 .
C16 C11 H4 119.3 .
C17 C14 C15 120.9(4) .
C17 C14 H21 119.5 .
C15 C14 H21 119.5 .
C14 C15 C16 120.4(4) .
C14 C15 H1 119.8 .
C16 C15 H1 119.8 .
C11 C16 C15 117.3(3) .
C11 C16 C16 121.1(4) 2
C15 C16 C16 121.6(4) 2
C18 C17 C14 120.0(4) .
C18 C17 H2 120.0 .
C14 C17 H2 120.0 .
C17 C18 C11 119.9(4) .
C17 C18 H3 120.0 .
C11 C18 H3 120.0 .
C8 N1 C6 117.1(3) .
C12 C2 C5 117.6(3) .
C12 C2 C2 121.3(3) 2
C5 C2 C2 121.1(3) 2
C6 C5 C2 119.2(3) .
C6 C5 H14 120.4 .
C2 C5 H14 120.4 .
N1 C6 C5 123.3(3) .
N1 C6 H13 118.3 .
C5 C6 H13 118.3 .
N1 C8 C12 123.6(3) .
N1 C8 H15 118.2 .
C12 C8 H15 118.2 .
C8 C12 C2 119.2(3) .
C8 C12 H16 120.4 .
C2 C12 H16 120.4 .
C23 N2 C22 116.0(3) .
C20 C19 C21 116.1(3) .
C20 C19 C19 121.6(3) 7
C21 C19 C19 122.3(3) 7
C23 C20 C19 120.2(3) .
C23 C20 H19 119.9 .
C19 C20 H19 119.9 .
C22 C21 C19 120.3(3) .
C22 C21 H20 119.8 .
C19 C21 H20 119.8 .
N2 C22 C21 123.6(3) .
N2 C22 H17 118.2 .
C21 C22 H17 118.2 .
N2 C23 C20 123.8(3) .
N2 C23 H18 118.1 .
C20 C23 H18 118.1 .
C1 O1 H8 114.8 .
C4 O2 H12 107.5 .
O1 C1 C3 116.5(3) .
O1 C1 C7 122.0(3) .
C3 C1 C7 121.5(3) .
C4 C3 C1 118.3(3) .
C4 C3 C13 121.5(3) .
C1 C3 C13 120.2(3) .
O2 C4 C3 117.4(3) .
O2 C4 C9 121.5(3) .
C3 C4 C9 121.1(3) .
C10 C7 C1 118.5(3) .
C10 C7 H9 120.7 .
C1 C7 H9 120.7 .
C10 C9 C4 119.3(3) .
C10 C9 H11 120.3 .
C4 C9 H11 120.3 .
C9 C10 C7 121.2(3) .
C9 C10 H10 119.4 .
C7 C10 H10 119.4 .
C3 C13 H5 109.5 .
C3 C13 H6 109.5 .
H5 C13 H6 109.5 .
C3 C13 H7 109.5 .
H5 C13 H7 109.5 .
H6 C13 H7 109.5 .

loop_
_geom_bond_atom_site_label_1
_geom_bond_atom_site_label_2
_geom_bond_distance
_geom_bond_site_symmetry_2
C11 C18 1.383(5) .
C11 C16 1.393(5) .
C11 H4 0.9500 .
C14 C17 1.368(6) .
C14 C15 1.377(5) .
C14 H21 0.9500 .
C15 C16 1.403(5) .
C15 H1 0.9500 .
C16 C16 1.475(7) 2
C17 C18 1.366(6) .
C17 H2 0.9500 .
C18 H3 0.9500 .
N1 C8 1.332(4) .
N1 C6 1.341(5) .
C2 C12 1.386(4) .
C2 C5 1.393(4) .
C2 C2 1.494(6) 2
C5 C6 1.377(4) .
C5 H14 0.9500 .
C6 H13 0.9500 .
C8 C12 1.381(4) .
C8 H15 0.9500 .
C12 H16 0.9500 .
N2 C23 1.338(4) .
N2 C22 1.342(4) .
C19 C20 1.384(4) .
C19 C21 1.390(4) .
C19 C19 1.498(6) 7
C20 C23 1.379(4) .
C20 H19 0.9500 .
C21 C22 1.375(4) .
C21 H20 0.9500 .
C22 H17 0.9500 .
C23 H18 0.9500 .
O1 C1 1.377(3) .
O1 H8 0.9996 .
O2 C4 1.368(3) .
O2 H12 0.9147 .
C1 C3 1.390(4) .
C1 C7 1.399(4) .
C3 C4 1.387(4) .
C3 C13 1.511(4) .
C4 C9 1.397(4) .
C7 C10 1.388(4) .
C7 H9 0.9500 .
C9 C10 1.376(4) .
C9 H11 0.9500 .
C10 H10 0.9500 .
C13 H5 0.9800 .
C13 H6 0.9800 .
C13 H7 0.9800 .

loop_
_geom_torsion_atom_site_label_1
_geom_torsion_atom_site_label_2
_geom_torsion_atom_site_label_3
_geom_torsion_atom_site_label_4
_geom_torsion
_geom_torsion_site_symmetry_1
_geom_torsion_site_symmetry_4
C17 C14 C15 C16 0.4(6) . .
C18 C11 C16 C15 -0.5(5) . .
C18 C11 C16 C16 177.9(3) . 2
C14 C15 C16 C11 0.3(5) . .
C14 C15 C16 C16 -178.2(3) . 2
C15 C14 C17 C18 -0.8(6) . .
C14 C17 C18 C11 0.5(6) . .
C16 C11 C18 C17 0.2(6) . .
C12 C2 C5 C6 -0.9(5) . .
C2 C2 C5 C6 178.5(2) 2 .
C8 N1 C6 C5 0.2(5) . .
C2 C5 C6 N1 0.4(5) . .
C6 N1 C8 C12 -0.2(5) . .
N1 C8 C12 C2 -0.3(5) . .
C5 C2 C12 C8 0.8(4) . .
C2 C2 C12 C8 -178.5(2) 2 .
C21 C19 C20 C23 1.9(5) . .
C19 C19 C20 C23 -178.0(4) 7 .
C20 C19 C21 C22 -0.8(5) . .
C19 C19 C21 C22 179.1(4) 7 .
C23 N2 C22 C21 0.6(5) . .
C19 C21 C22 N2 -0.5(6) . .
C22 N2 C23 C20 0.5(5) . .
C19 C20 C23 N2 -1.8(5) . .
O1 C1 C3 C4 179.6(3) . .
C7 C1 C3 C4 -0.4(5) . .
O1 C1 C3 C13 0.4(4) . .
C7 C1 C3 C13 -179.6(3) . .
C1 C3 C4 O2 180.0(3) . .
C13 C3 C4 O2 -0.8(4) . .
C1 C3 C4 C9 -0.7(5) . .
C13 C3 C4 C9 178.4(3) . .
O1 C1 C7 C10 -179.0(3) . .
C3 C1 C7 C10 1.0(5) . .
O2 C4 C9 C10 -179.5(3) . .
C3 C4 C9 C10 1.2(5) . .
C4 C9 C10 C7 -0.6(5) . .
C1 C7 C10 C9 -0.5(5) . .
